data_4069745
loop_
_publ_author_name
'Arrowsmith, Merle'
'Heath, Alex'
'Hill, Michael S.'
'Hitchcock, Peter B.'
'Kociok-K\"ohn, Gabriele'

_publ_section_title
;
 Tris(imidazolin-2-ylidene-1-yl)borate Complexes of the Heavier Alkaline
 Earths: Synthesis and Structural Studies
;
_journal_issue 15
_journal_name_full Organometallics
_journal_page_first 4550
_journal_paper_doi 10.1021/om9003994
_journal_volume 28
_journal_year 2009
_chemical_formula_moiety 'C41 H76 B Ba N11 Si2, C34 H64 B Ba N9 Si2, 2(C7 H8)'
_chemical_formula_sum 'C89 H156 B2 Ba2 N20 Si4'
_chemical_formula_weight 1915.00
_chemical_name_systematic
;
 ?
;
_space_group_IT_number 14
_symmetry_cell_setting monoclinic
_symmetry_space_group_name_Hall '-P 2yn'
_symmetry_space_group_name_H-M 'P 1 21/n 1'
_atom_sites_solution_hydrogens geom
_atom_sites_solution_primary direct
_atom_sites_solution_secondary difmap
_audit_creation_method SHELXL-97
_cell_angle_alpha 90.00
_cell_angle_beta 91.5650(10)
_cell_angle_gamma 90.00
_cell_formula_units_Z 4
_cell_length_a 22.00420(10)
_cell_length_b 13.95240(10)
_cell_length_c 34.0515(2)
_cell_measurement_reflns_used 208879
_cell_measurement_temperature 150(2)
_cell_measurement_theta_max 27.485
_cell_measurement_theta_min 2.910
_cell_volume 10450.30(11)
_computing_cell_refinement 'HKL Scalepack (Otwinski & Minor, 1997)'
_computing_data_collection 'Collect (Nonius BV, 1997-2000)'
_computing_data_reduction
;
 DENZO-SCALEPACK Z. Otwinowski and W. Minor, " 
 Processing of X-ray Diffraction Data Collected in Oscillation Mode ", 
 Methods in Enzymology, Volume 276: Macromolecular Crystallography, 
 part A, p.307-326, 1997,C.W. Carter, Jr. & R. M. Sweet, Eds., Academic Press.
;
_computing_molecular_graphics 'ORTEP3 for Windows - Farrugia, L. J. J. Appl. Crystallogr. 1997, 30, 565'
_computing_publication_material
;
 'WinGX publication routines, Farrugia, 
 L. J., J. Appl. Crystallogr., 1999, 32, 837-838
;
_computing_structure_refinement
;
 SHELXL97 -Program for Crystal Structure Analysis (Release 97-2). 
 Sheldrick, G.M., Instit\"ut f\"ur Anorganische Chemie der Universit\"at, 
 Tammanstrasse 4, D-3400 G\"ottingen, Germany, 1998 
;
_computing_structure_solution
; 
 SIR97- Altomare A., Burla M.C., Camalli M., Cascarano G.L., Giacovazzo C. , 
 Guagliardi A., Moliterni A.G.G., Polidori G.,Spagna R. 
 (1999) J. Appl. Cryst. 32, 115-119
;
_diffrn_ambient_temperature 150(2)
_diffrn_measured_fraction_theta_full 0.994
_diffrn_measured_fraction_theta_max 0.994
_diffrn_measurement_device_type 'Nonius Kappa CCD'
_diffrn_measurement_method '920 0.8 degree images with \f and \w scans'
_diffrn_radiation_monochromator graphite
_diffrn_radiation_source 'fine-focus sealed tube'
_diffrn_radiation_type MoK\a
_diffrn_radiation_wavelength 0.71073
_diffrn_reflns_av_R_equivalents 0.0801
_diffrn_reflns_av_sigmaI/netI 0.0617
_diffrn_reflns_limit_h_max 28
_diffrn_reflns_limit_h_min -28
_diffrn_reflns_limit_k_max 18
_diffrn_reflns_limit_k_min -18
_diffrn_reflns_limit_l_max 44
_diffrn_reflns_limit_l_min -44
_diffrn_reflns_number 135871
_diffrn_reflns_theta_full 27.47
_diffrn_reflns_theta_max 27.47
_diffrn_reflns_theta_min 3.52
_diffrn_standards_decay_% 0
_diffrn_standards_number 0
_exptl_absorpt_coefficient_mu 0.845
_exptl_absorpt_correction_T_max 0.9203
_exptl_absorpt_correction_T_min 0.8166
_exptl_absorpt_correction_type multi-scan
_exptl_absorpt_process_details
;
multi-scan from symmetry-related measurements 
 Sortav (Blessing 1995)
;
_exptl_crystal_colour colourless
_exptl_crystal_density_diffrn 1.217
_exptl_crystal_density_method 'not measured'
_exptl_crystal_description prism
_exptl_crystal_F_000 4032
_exptl_crystal_size_max 0.25
_exptl_crystal_size_mid 0.25
_exptl_crystal_size_min 0.10
_refine_diff_density_max 0.643
_refine_diff_density_min -0.584
_refine_diff_density_rms 0.090
_refine_ls_extinction_method none
_refine_ls_goodness_of_fit_ref 1.019
_refine_ls_hydrogen_treatment mixed
_refine_ls_matrix_type full
_refine_ls_number_parameters 1124
_refine_ls_number_reflns 23755
_refine_ls_number_restraints 1
_refine_ls_restrained_S_all 1.019
_refine_ls_R_factor_all 0.0724
_refine_ls_R_factor_gt 0.0399
_refine_ls_shift/su_max 0.006
_refine_ls_shift/su_mean 0.000
_refine_ls_structure_factor_coef Fsqd
_refine_ls_weighting_details 'calc w=1/[\s^2^(Fo^2^)+(0.0345P)^2^+7.4657P] where P=(Fo^2^+2Fc^2^)/3'
_refine_ls_weighting_scheme calc
_refine_ls_wR_factor_gt 0.0797
_refine_ls_wR_factor_ref 0.0900
_reflns_number_gt 17140
_reflns_number_total 23755
_reflns_threshold_expression >2sigma(I)
_cod_data_source_file om9003994_si_002.cif
_cod_data_source_block h08msh11
_cod_database_code 4069745

loop_
_symmetry_equiv_pos_as_xyz
'x, y, z'
'-x+1/2, y+1/2, -z+1/2'
'-x, -y, -z'
'x-1/2, -y-1/2, z-1/2'

loop_
_atom_site_label
_atom_site_type_symbol
_atom_site_fract_x
_atom_site_fract_y
_atom_site_fract_z
_atom_site_U_iso_or_equiv
_atom_site_adp_type
_atom_site_occupancy
_atom_site_symmetry_multiplicity
_atom_site_calc_flag
_atom_site_refinement_flags
_atom_site_disorder_assembly
_atom_site_disorder_group
Ba1 Ba 0.888907(7) 0.525499(12) 0.137685(5) 0.02272(5) Uani 1 1 d . . .
B1 B 0.75895(17) 0.3474(3) 0.15818(10) 0.0306(8) Uani 1 1 d . . .
N1 N 0.82232(12) 0.46222(17) 0.24763(7) 0.0303(6) Uani 1 1 d . . .
N2 N 0.77829(11) 0.39091(17) 0.19838(7) 0.0288(6) Uani 1 1 d . . .
N3 N 0.71834(11) 0.54542(18) 0.09117(7) 0.0304(6) Uani 1 1 d . . .
N4 N 0.73330(11) 0.42349(18) 0.12904(7) 0.0279(6) Uani 1 1 d . . .
N5 N 0.89058(12) 0.23675(17) 0.11157(7) 0.0309(6) Uani 1 1 d . . .
N6 N 0.81011(11) 0.28729(17) 0.13950(7) 0.0290(6) Uani 1 1 d . . .
N7 N 0.93138(10) 0.70865(16) 0.13369(7) 0.0259(5) Uani 1 1 d . . .
N8 N 0.86963(12) 0.4836(2) 0.05224(7) 0.0363(6) Uani 1 1 d . . .
N9 N 0.82259(12) 0.40172(18) 0.00451(7) 0.0313(6) Uani 1 1 d . . .
N10 N 1.00616(12) 0.49074(19) 0.17858(8) 0.0358(6) Uani 1 1 d . . .
N11 N 1.07624(11) 0.44635(17) 0.22302(7) 0.0271(5) Uani 1 1 d . . .
Si1 Si 0.98422(4) 0.72465(6) 0.09981(3) 0.0318(2) Uani 1 1 d . . .
Si2 Si 0.89932(4) 0.79200(6) 0.16156(3) 0.0351(2) Uani 1 1 d . . .
C1 C 0.82564(14) 0.4515(2) 0.20766(8) 0.0294(7) Uani 1 1 d . . .
C2 C 0.77481(16) 0.4108(2) 0.26223(9) 0.0371(8) Uani 1 1 d . . .
H2A H 0.7634 0.4072 0.2889 0.045 Uiso 1 1 calc R . .
C3 C 0.74764(15) 0.3668(2) 0.23163(9) 0.0350(8) Uani 1 1 d . . .
H3 H 0.7132 0.3259 0.2327 0.042 Uiso 1 1 calc R . .
C4 C 0.75748(13) 0.5103(2) 0.11974(8) 0.0271(6) Uani 1 1 d . . .
C5 C 0.68111(15) 0.4067(3) 0.10649(10) 0.0415(8) Uani 1 1 d . . .
H5 H 0.6563 0.3510 0.1076 0.050 Uiso 1 1 calc R . .
C6 C 0.67153(15) 0.4818(3) 0.08307(10) 0.0442(9) Uani 1 1 d . . .
H6 H 0.6390 0.4900 0.0645 0.053 Uiso 1 1 calc R . .
C7 C 0.86710(14) 0.3156(2) 0.12968(8) 0.0294(7) Uani 1 1 d . . .
C8 C 0.79931(17) 0.1935(2) 0.12742(10) 0.0418(8) Uani 1 1 d . . .
H8 H 0.7629 0.1582 0.1309 0.050 Uiso 1 1 calc R . .
C9 C 0.84919(17) 0.1619(2) 0.11014(10) 0.0430(9) Uani 1 1 d . . .
H9 H 0.8552 0.1002 0.0990 0.052 Uiso 1 1 calc R . .
C10 C 0.83085(14) 0.4141(2) 0.04389(9) 0.0328(7) Uani 1 1 d . . .
H10 H 0.8110 0.3771 0.0631 0.039 Uiso 1 1 calc R . .
C11 C 0.88697(15) 0.5176(3) 0.01632(9) 0.0390(8) Uani 1 1 d . . .
H11 H 0.9148 0.5687 0.0127 0.047 Uiso 1 1 calc R . .
C12 C 0.85870(15) 0.4681(2) -0.01305(9) 0.0384(8) Uani 1 1 d . . .
H12 H 0.8631 0.4775 -0.0405 0.046 Uiso 1 1 calc R . .
C13 C 1.03180(14) 0.4183(2) 0.19745(9) 0.0346(7) Uani 1 1 d . . .
H13 H 1.0203 0.3533 0.1935 0.042 Uiso 1 1 calc R . .
C14 C 1.03612(14) 0.5704(2) 0.19267(9) 0.0325(7) Uani 1 1 d . . .
H14 H 1.0278 0.6344 0.1847 0.039 Uiso 1 1 calc R . .
C15 C 1.07929(13) 0.5443(2) 0.21967(9) 0.0296(7) Uani 1 1 d . . .
H15 H 1.1065 0.5858 0.2336 0.036 Uiso 1 1 calc R . .
C16 C 0.86321(15) 0.5202(2) 0.27365(9) 0.0363(7) Uani 1 1 d . . .
C17 C 0.9131(2) 0.5635(4) 0.25025(13) 0.0783(15) Uani 1 1 d . . .
H17A H 0.9343 0.5127 0.2362 0.118 Uiso 1 1 calc R . .
H17B H 0.9419 0.5966 0.2680 0.118 Uiso 1 1 calc R . .
H17C H 0.8956 0.6093 0.2313 0.118 Uiso 1 1 calc R . .
C18 C 0.82606(17) 0.5971(3) 0.29273(11) 0.0517(10) Uani 1 1 d . . .
H18A H 0.8060 0.6364 0.2724 0.078 Uiso 1 1 calc R . .
H18B H 0.8528 0.6377 0.3092 0.078 Uiso 1 1 calc R . .
H18C H 0.7953 0.5674 0.3091 0.078 Uiso 1 1 calc R . .
C19 C 0.8922(2) 0.4548(3) 0.30442(14) 0.0836(17) Uani 1 1 d . . .
H19A H 0.8605 0.4267 0.3205 0.125 Uiso 1 1 calc R . .
H19B H 0.9204 0.4918 0.3212 0.125 Uiso 1 1 calc R . .
H19C H 0.9145 0.4035 0.2914 0.125 Uiso 1 1 calc R . .
C20 C 0.72234(14) 0.6400(2) 0.07148(9) 0.0334(7) Uani 1 1 d . . .
C21 C 0.6694(2) 0.7008(3) 0.08347(13) 0.0695(13) Uani 1 1 d . . .
H21A H 0.6313 0.6682 0.0762 0.104 Uiso 1 1 calc R . .
H21B H 0.6710 0.7628 0.0700 0.104 Uiso 1 1 calc R . .
H21C H 0.6716 0.7109 0.1120 0.104 Uiso 1 1 calc R . .
C22 C 0.78216(17) 0.6870(3) 0.08197(11) 0.0520(10) Uani 1 1 d . . .
H22A H 0.7848 0.6986 0.1103 0.078 Uiso 1 1 calc R . .
H22B H 0.7851 0.7481 0.0680 0.078 Uiso 1 1 calc R . .
H22C H 0.8155 0.6449 0.0744 0.078 Uiso 1 1 calc R . .
C23 C 0.71998(18) 0.6247(3) 0.02706(10) 0.0527(10) Uani 1 1 d . . .
H23A H 0.7545 0.5851 0.0195 0.079 Uiso 1 1 calc R . .
H23B H 0.7219 0.6868 0.0138 0.079 Uiso 1 1 calc R . .
H23C H 0.6819 0.5923 0.0194 0.079 Uiso 1 1 calc R . .
C24 C 0.95259(15) 0.2286(2) 0.09569(10) 0.0374(8) Uani 1 1 d . . .
C25 C 0.98999(18) 0.1608(3) 0.12177(13) 0.0623(12) Uani 1 1 d . . .
H25A H 0.9933 0.1871 0.1484 0.094 Uiso 1 1 calc R . .
H25B H 1.0307 0.1537 0.1112 0.094 Uiso 1 1 calc R . .
H25C H 0.9700 0.0981 0.1225 0.094 Uiso 1 1 calc R . .
C26 C 0.94702(18) 0.1901(3) 0.05354(11) 0.0612(11) Uani 1 1 d . . .
H26A H 0.9324 0.1237 0.0540 0.092 Uiso 1 1 calc R . .
H26B H 0.9869 0.1922 0.0414 0.092 Uiso 1 1 calc R . .
H26C H 0.9182 0.2297 0.0383 0.092 Uiso 1 1 calc R . .
C27 C 0.98266(15) 0.3270(2) 0.09492(11) 0.0414(8) Uani 1 1 d . . .
H27A H 0.9581 0.3704 0.0783 0.062 Uiso 1 1 calc R . .
H27B H 1.0234 0.3212 0.0843 0.062 Uiso 1 1 calc R . .
H27C H 0.9857 0.3528 0.1217 0.062 Uiso 1 1 calc R . .
C28 C 0.78321(15) 0.3306(2) -0.01648(9) 0.0375(8) Uani 1 1 d . . .
C29 C 0.7568(2) 0.2615(3) 0.01284(11) 0.0643(12) Uani 1 1 d . . .
H29A H 0.7898 0.2333 0.0290 0.096 Uiso 1 1 calc R . .
H29B H 0.7347 0.2105 -0.0013 0.096 Uiso 1 1 calc R . .
H29C H 0.7289 0.2960 0.0298 0.096 Uiso 1 1 calc R . .
C30 C 0.73298(16) 0.3850(3) -0.03873(11) 0.0504(10) Uani 1 1 d . . .
H30A H 0.7091 0.4219 -0.0201 0.076 Uiso 1 1 calc R . .
H30B H 0.7064 0.3393 -0.0528 0.076 Uiso 1 1 calc R . .
H30C H 0.7511 0.4287 -0.0576 0.076 Uiso 1 1 calc R . .
C31 C 0.82245(18) 0.2758(3) -0.04529(11) 0.0554(11) Uani 1 1 d . . .
H31A H 0.8366 0.3198 -0.0655 0.083 Uiso 1 1 calc R . .
H31B H 0.7983 0.2244 -0.0577 0.083 Uiso 1 1 calc R . .
H31C H 0.8576 0.2480 -0.0311 0.083 Uiso 1 1 calc R . .
C32 C 1.11758(13) 0.3860(2) 0.24829(9) 0.0302(7) Uani 1 1 d . . .
C33 C 1.09530(16) 0.2828(2) 0.24759(12) 0.0504(10) Uani 1 1 d . . .
H33A H 1.0540 0.2801 0.2576 0.076 Uiso 1 1 calc R . .
H33B H 1.1224 0.2433 0.2642 0.076 Uiso 1 1 calc R . .
H33C H 1.0952 0.2586 0.2206 0.076 Uiso 1 1 calc R . .
C34 C 1.11617(18) 0.4256(3) 0.28985(10) 0.0533(10) Uani 1 1 d . . .
H34A H 1.1324 0.4910 0.2902 0.080 Uiso 1 1 calc R . .
H34B H 1.1410 0.3850 0.3074 0.080 Uiso 1 1 calc R . .
H34C H 1.0742 0.4264 0.2987 0.080 Uiso 1 1 calc R . .
C35 C 1.18101(13) 0.3921(2) 0.23214(10) 0.0367(8) Uani 1 1 d . . .
H35A H 1.1799 0.3720 0.2046 0.055 Uiso 1 1 calc R . .
H35B H 1.2084 0.3500 0.2474 0.055 Uiso 1 1 calc R . .
H35C H 1.1957 0.4583 0.2341 0.055 Uiso 1 1 calc R . .
C36 C 1.01489(14) 0.6058(2) 0.08304(10) 0.0388(8) Uani 1 1 d . . .
H36A H 1.0334 0.5718 0.1055 0.058 Uiso 1 1 calc R . .
H36B H 1.0456 0.6165 0.0632 0.058 Uiso 1 1 calc R . .
H36C H 0.9816 0.5672 0.0717 0.058 Uiso 1 1 calc R . .
C37 C 0.95622(19) 0.7870(3) 0.05379(11) 0.0591(11) Uani 1 1 d . . .
H37A H 0.9193 0.7552 0.0437 0.089 Uiso 1 1 calc R . .
H37B H 0.9877 0.7841 0.0340 0.089 Uiso 1 1 calc R . .
H37C H 0.9471 0.8541 0.0597 0.089 Uiso 1 1 calc R . .
C38 C 1.05304(16) 0.7959(3) 0.11764(11) 0.0514(10) Uani 1 1 d . . .
H38A H 1.0406 0.8616 0.1238 0.077 Uiso 1 1 calc R . .
H38B H 1.0833 0.7973 0.0971 0.077 Uiso 1 1 calc R . .
H38C H 1.0707 0.7658 0.1413 0.077 Uiso 1 1 calc R . .
C39 C 0.8761(2) 0.9034(3) 0.13421(13) 0.0684(13) Uani 1 1 d . . .
H39A H 0.9124 0.9386 0.1266 0.103 Uiso 1 1 calc R . .
H39B H 0.8515 0.9439 0.1511 0.103 Uiso 1 1 calc R . .
H39C H 0.8522 0.8858 0.1106 0.103 Uiso 1 1 calc R . .
C40 C 0.94891(18) 0.8337(3) 0.20404(11) 0.0550(10) Uani 1 1 d . . .
H40A H 0.9614 0.7785 0.2201 0.083 Uiso 1 1 calc R . .
H40B H 0.9262 0.8788 0.2201 0.083 Uiso 1 1 calc R . .
H40C H 0.9850 0.8657 0.1941 0.083 Uiso 1 1 calc R . .
C41 C 0.82686(17) 0.7464(3) 0.18435(11) 0.0598(11) Uani 1 1 d . . .
H41A H 0.7915 0.7725 0.1699 0.090 Uiso 1 1 calc R . .
H41B H 0.8258 0.7669 0.2118 0.090 Uiso 1 1 calc R . .
H41C H 0.8259 0.6762 0.1831 0.090 Uiso 1 1 calc R . .
Ba2 Ba 1.113486(8) 0.945868(12) 0.340670(5) 0.02421(5) Uani 1 1 d . . .
B2 B 1.24211(15) 1.1333(2) 0.33211(10) 0.0245(7) Uani 1 1 d . . .
N12 N 1.10427(11) 1.21845(17) 0.38051(7) 0.0286(6) Uani 1 1 d . . .
N13 N 1.18952(10) 1.18048(16) 0.35482(6) 0.0241(5) Uani 1 1 d . . .
N14 N 1.28979(10) 0.90492(16) 0.37707(7) 0.0238(5) Uani 1 1 d . . .
N15 N 1.27039(10) 1.04558(16) 0.35375(7) 0.0229(5) Uani 1 1 d . . .
N16 N 1.18614(11) 1.03580(16) 0.23730(7) 0.0242(5) Uani 1 1 d . . .
N17 N 1.22256(10) 1.10612(16) 0.28906(6) 0.0216(5) Uani 1 1 d . . .
N18 N 1.06476(11) 0.81198(17) 0.38710(7) 0.0290(6) Uani 1 1 d . . .
N19 N 0.99913(12) 0.9748(2) 0.29949(8) 0.0397(7) Uani 1 1 d . . .
N20 N 0.91739(11) 1.05890(19) 0.28115(8) 0.0344(6) Uani 1 1 d . A .
Si3 Si 1.04375(4) 0.71031(6) 0.36437(3) 0.0357(2) Uani 1 1 d . . .
Si4 Si 1.05924(4) 0.84345(6) 0.43426(2) 0.02989(19) Uani 1 1 d . . .
C42 C 1.13203(14) 1.1465(2) 0.36030(8) 0.0285(7) Uani 1 1 d . . .
C43 C 1.14342(15) 1.2943(2) 0.38783(9) 0.0338(7) Uani 1 1 d . . .
H43 H 1.1346 1.3519 0.4014 0.041 Uiso 1 1 calc R . .
C44 C 1.19678(15) 1.2699(2) 0.37165(8) 0.0298(7) Uani 1 1 d . . .
H44 H 1.2328 1.3076 0.3719 0.036 Uiso 1 1 calc R . .
C45 C 1.24360(13) 0.95870(19) 0.36113(8) 0.0244(6) Uani 1 1 d . . .
C46 C 1.34379(13) 0.9565(2) 0.37965(9) 0.0289(7) Uani 1 1 d . . .
H46 H 1.3820 0.9346 0.3898 0.035 Uiso 1 1 calc R . .
C47 C 1.33106(13) 1.0432(2) 0.36498(8) 0.0270(6) Uani 1 1 d . . .
H47 H 1.3591 1.0945 0.3627 0.032 Uiso 1 1 calc R . .
C48 C 1.18195(12) 1.0371(2) 0.27734(8) 0.0237(6) Uani 1 1 d . . .
C49 C 1.22790(13) 1.1027(2) 0.22463(9) 0.0293(7) Uani 1 1 d . . .
H49 H 1.2385 1.1155 0.1983 0.035 Uiso 1 1 calc R . .
C50 C 1.25037(13) 1.1458(2) 0.25717(8) 0.0271(6) Uani 1 1 d . . .
H50 H 1.2802 1.1949 0.2580 0.033 Uiso 1 1 calc R . .
C51 C 0.97771(15) 1.0442(2) 0.27732(9) 0.0374(8) Uani 1 1 d . . .
H51 H 1.0021 1.0806 0.2602 0.045 Uiso 1 1 calc R . .
C52 C 0.94983(17) 0.9424(3) 0.31884(12) 0.0534(10) Uani 1 1 d . . .
H52 H 0.9507 0.8919 0.3375 0.064 Uiso 1 1 calc R . .
C53 C 0.89927(16) 0.9923(3) 0.30778(12) 0.0525(10) Uani 1 1 d . . .
H53 H 0.8592 0.9827 0.3168 0.063 Uiso 1 1 calc R . .
C54 C 1.03966(15) 1.2205(2) 0.39227(9) 0.0369(8) Uani 1 1 d . . .
C55 C 1.00858(17) 1.3050(3) 0.37162(13) 0.0606(11) Uani 1 1 d . . .
H55A H 1.0280 1.3649 0.3803 0.091 Uiso 1 1 calc R . .
H55B H 0.9655 1.3063 0.3781 0.091 Uiso 1 1 calc R . .
H55C H 1.0123 1.2983 0.3431 0.091 Uiso 1 1 calc R . .
C56 C 1.00760(15) 1.1290(3) 0.37952(11) 0.0473(9) Uani 1 1 d . . .
H56A H 1.0107 1.1212 0.3510 0.071 Uiso 1 1 calc R . .
H56B H 0.9647 1.1326 0.3863 0.071 Uiso 1 1 calc R . .
H56C H 1.0267 1.0742 0.3930 0.071 Uiso 1 1 calc R . .
C57 C 1.03800(19) 1.2311(3) 0.43680(11) 0.0622(12) Uani 1 1 d . . .
H57A H 1.0598 1.1775 0.4493 0.093 Uiso 1 1 calc R . .
H57B H 0.9957 1.2310 0.4450 0.093 Uiso 1 1 calc R . .
H57C H 1.0574 1.2916 0.4447 0.093 Uiso 1 1 calc R . .
C58 C 1.28469(14) 0.8039(2) 0.39075(9) 0.0311(7) Uani 1 1 d . . .
C59 C 1.33690(16) 0.7456(2) 0.37472(12) 0.0501(10) Uani 1 1 d . . .
H59A H 1.3356 0.7487 0.3460 0.075 Uiso 1 1 calc R . .
H59B H 1.3330 0.6787 0.3831 0.075 Uiso 1 1 calc R . .
H59C H 1.3756 0.7716 0.3848 0.075 Uiso 1 1 calc R . .
C60 C 1.2862(2) 0.8028(3) 0.43493(11) 0.0725(14) Uani 1 1 d . . .
H60A H 1.3249 0.8297 0.4448 0.109 Uiso 1 1 calc R . .
H60B H 1.2823 0.7366 0.4442 0.109 Uiso 1 1 calc R . .
H60C H 1.2525 0.8412 0.4446 0.109 Uiso 1 1 calc R . .
C61 C 1.22592(17) 0.7615(3) 0.37512(14) 0.0592(11) Uani 1 1 d . . .
H61A H 1.1916 0.7940 0.3872 0.089 Uiso 1 1 calc R . .
H61B H 1.2247 0.6930 0.3814 0.089 Uiso 1 1 calc R . .
H61C H 1.2231 0.7699 0.3466 0.089 Uiso 1 1 calc R . .
C62 C 1.15047(14) 0.9721(2) 0.21011(8) 0.0274(6) Uani 1 1 d . . .
C63 C 1.19308(15) 0.9289(3) 0.18032(9) 0.0419(8) Uani 1 1 d . . .
H63A H 1.2102 0.9802 0.1644 0.063 Uiso 1 1 calc R . .
H63B H 1.1704 0.8843 0.1632 0.063 Uiso 1 1 calc R . .
H63C H 1.2261 0.8946 0.1942 0.063 Uiso 1 1 calc R . .
C64 C 1.12199(15) 0.8913(2) 0.23349(9) 0.0373(8) Uani 1 1 d . . .
H64A H 1.1534 0.8603 0.2500 0.056 Uiso 1 1 calc R . .
H64B H 1.1039 0.8441 0.2153 0.056 Uiso 1 1 calc R . .
H64C H 1.0903 0.9176 0.2501 0.056 Uiso 1 1 calc R . .
C65 C 1.10088(15) 1.0307(2) 0.18933(10) 0.0380(8) Uani 1 1 d . . .
H65A H 1.0747 1.0597 0.2089 0.057 Uiso 1 1 calc R . .
H65B H 1.0765 0.9888 0.1720 0.057 Uiso 1 1 calc R . .
H65C H 1.1195 1.0813 0.1737 0.057 Uiso 1 1 calc R . .
C66 C 0.87851(15) 1.1297(2) 0.25992(11) 0.0441(9) Uani 1 1 d D . .
C67 C 0.9149(2) 1.2155(3) 0.24918(18) 0.0942(19) Uani 1 1 d . A .
H67A H 0.9328 1.2443 0.2730 0.141 Uiso 1 1 calc R . .
H67B H 0.8884 1.2623 0.2358 0.141 Uiso 1 1 calc R . .
H67C H 0.9473 1.1962 0.2317 0.141 Uiso 1 1 calc R . .
C68 C 0.8452(11) 1.1836(16) 0.2946(6) 0.092(8) Uani 0.40(2) 1 d PD A 1
H68A H 0.8749 1.2223 0.3096 0.138 Uiso 0.40(2) 1 calc PR A 1
H68B H 0.8271 1.1362 0.3120 0.138 Uiso 0.40(2) 1 calc PR A 1
H68C H 0.8133 1.2253 0.2835 0.138 Uiso 0.40(2) 1 calc PR A 1
C69 C 0.8367(12) 1.0892(17) 0.2323(10) 0.101(10) Uani 0.40(2) 1 d P A 1
H69A H 0.8080 1.0480 0.2460 0.151 Uiso 0.40(2) 1 calc PR A 1
H69B H 0.8587 1.0509 0.2132 0.151 Uiso 0.40(2) 1 calc PR A 1
H69C H 0.8143 1.1405 0.2186 0.151 Uiso 0.40(2) 1 calc PR A 1
C68A C 0.8184(5) 1.1419(11) 0.2821(3) 0.067(4) Uani 0.60(2) 1 d P A 2
H68D H 0.8277 1.1605 0.3094 0.100 Uiso 0.60(2) 1 calc PR A 2
H68E H 0.7961 1.0811 0.2818 0.100 Uiso 0.60(2) 1 calc PR A 2
H68F H 0.7935 1.1917 0.2693 0.100 Uiso 0.60(2) 1 calc PR A 2
C69A C 0.8619(6) 1.0841(9) 0.2196(3) 0.047(3) Uani 0.60(2) 1 d P A 2
H69D H 0.8341 1.1266 0.2049 0.071 Uiso 0.60(2) 1 calc PR A 2
H69E H 0.8421 1.0221 0.2237 0.071 Uiso 0.60(2) 1 calc PR A 2
H69F H 0.8989 1.0746 0.2048 0.071 Uiso 0.60(2) 1 calc PR A 2
C70 C 1.08237(19) 0.5980(3) 0.38312(12) 0.0565(10) Uani 1 1 d . . .
H70A H 1.1266 0.6063 0.3826 0.085 Uiso 1 1 calc R . .
H70B H 1.0703 0.5437 0.3664 0.085 Uiso 1 1 calc R . .
H70C H 1.0703 0.5856 0.4101 0.085 Uiso 1 1 calc R . .
C71 C 1.06329(19) 0.7181(3) 0.31066(10) 0.0504(10) Uani 1 1 d . . .
H71A H 1.0434 0.7742 0.2988 0.076 Uiso 1 1 calc R . .
H71B H 1.0492 0.6600 0.2970 0.076 Uiso 1 1 calc R . .
H71C H 1.1074 0.7240 0.3084 0.076 Uiso 1 1 calc R . .
C72 C 0.95988(17) 0.6837(3) 0.36581(13) 0.0632(12) Uani 1 1 d . . .
H72A H 0.9472 0.6823 0.3932 0.095 Uiso 1 1 calc R . .
H72B H 0.9517 0.6213 0.3536 0.095 Uiso 1 1 calc R . .
H72C H 0.9372 0.7336 0.3514 0.095 Uiso 1 1 calc R . .
C73 C 1.08485(17) 0.7494(3) 0.47070(10) 0.0471(9) Uani 1 1 d . . .
H73A H 1.0584 0.6931 0.4681 0.071 Uiso 1 1 calc R . .
H73B H 1.0826 0.7752 0.4974 0.071 Uiso 1 1 calc R . .
H73C H 1.1269 0.7309 0.4656 0.071 Uiso 1 1 calc R . .
C74 C 0.98087(15) 0.8808(3) 0.44869(11) 0.0523(10) Uani 1 1 d . . .
H74A H 0.9646 0.9276 0.4297 0.078 Uiso 1 1 calc R . .
H74B H 0.9829 0.9098 0.4749 0.078 Uiso 1 1 calc R . .
H74C H 0.9543 0.8246 0.4490 0.078 Uiso 1 1 calc R . .
C75 C 1.10970(15) 0.9505(2) 0.44462(10) 0.0397(8) Uani 1 1 d . . .
H75A H 1.1523 0.9323 0.4414 0.060 Uiso 1 1 calc R . .
H75B H 1.1040 0.9725 0.4716 0.060 Uiso 1 1 calc R . .
H75C H 1.0990 1.0023 0.4263 0.060 Uiso 1 1 calc R . .
C80 C 0.7109(4) -0.0296(5) 0.1020(2) 0.147(3) Uani 1 1 d . . .
H80A H 0.7003 -0.0944 0.1106 0.220 Uiso 1 1 calc R . .
H80B H 0.7187 0.0111 0.1251 0.220 Uiso 1 1 calc R . .
H80C H 0.7473 -0.0323 0.0862 0.220 Uiso 1 1 calc R . .
C81 C 0.6590(3) 0.0113(4) 0.07781(19) 0.0958(18) Uani 1 1 d . . .
C82 C 0.6080(3) -0.0413(4) 0.0722(2) 0.114(2) Uani 1 1 d . . .
H82 H 0.6038 -0.1015 0.0849 0.137 Uiso 1 1 calc R . .
C83 C 0.5612(4) -0.0057(7) 0.0475(3) 0.151(3) Uani 1 1 d . . .
H83 H 0.5249 -0.0421 0.0439 0.181 Uiso 1 1 calc R . .
C84 C 0.5667(4) 0.0809(8) 0.0284(2) 0.146(3) Uani 1 1 d . . .
H84 H 0.5356 0.1048 0.0111 0.175 Uiso 1 1 calc R . .
C85 C 0.6196(3) 0.1304(5) 0.0357(2) 0.115(2) Uani 1 1 d . . .
H85 H 0.6246 0.1912 0.0237 0.138 Uiso 1 1 calc R . .
C86 C 0.6651(3) 0.0963(4) 0.05961(19) 0.1026(19) Uani 1 1 d . . .
H86 H 0.7013 0.1325 0.0635 0.123 Uiso 1 1 calc R . .
C90 C 0.0871(3) 0.0075(4) 0.03156(18) 0.0981(18) Uani 1 1 d . . .
H90A H 0.0759 -0.0590 0.0255 0.147 Uiso 1 1 calc R . .
H90B H 0.0705 0.0499 0.0110 0.147 Uiso 1 1 calc R . .
H90C H 0.0705 0.0256 0.0569 0.147 Uiso 1 1 calc R . .
C91 C 0.1547(2) 0.0165(3) 0.03355(14) 0.0675(12) Uani 1 1 d . . .
C92 C 0.1868(2) -0.0065(3) 0.06695(13) 0.0631(12) Uani 1 1 d . . .
H92 H 0.1658 -0.0284 0.0892 0.076 Uiso 1 1 calc R . .
C93 C 0.2483(3) 0.0014(3) 0.06906(18) 0.0826(15) Uani 1 1 d . . .
H93 H 0.2692 -0.0150 0.0929 0.099 Uiso 1 1 calc R . .
C94 C 0.2804(3) 0.0316(4) 0.0386(2) 0.0894(16) Uani 1 1 d . . .
H94 H 0.3235 0.0360 0.0404 0.107 Uiso 1 1 calc R . .
C95 C 0.2478(4) 0.0569(4) 0.00355(19) 0.108(2) Uani 1 1 d . . .
H95 H 0.2691 0.0791 -0.0186 0.130 Uiso 1 1 calc R . .
C96 C 0.1852(3) 0.0496(4) 0.00135(15) 0.0830(15) Uani 1 1 d . . .
H96 H 0.1635 0.0671 -0.0220 0.100 Uiso 1 1 calc R . .
H1 H 0.7218(12) 0.2930(19) 0.1650(8) 0.026(7) Uiso 1 1 d . . .
H2 H 1.2812(11) 1.1869(18) 0.3319(7) 0.014(6) Uiso 1 1 d . . .

loop_
_atom_site_aniso_label
_atom_site_aniso_U_11
_atom_site_aniso_U_22
_atom_site_aniso_U_33
_atom_site_aniso_U_23
_atom_site_aniso_U_13
_atom_site_aniso_U_12
Ba1 0.02126(9) 0.02387(9) 0.02285(9) 0.00008(7) -0.00288(6) -0.00222(7)
B1 0.034(2) 0.0304(19) 0.0273(19) -0.0023(15) 0.0011(15) -0.0099(16)
N1 0.0367(15) 0.0309(14) 0.0231(13) -0.0010(11) -0.0001(11) 0.0008(11)
N2 0.0344(14) 0.0289(14) 0.0232(13) 0.0030(10) 0.0031(11) -0.0054(11)
N3 0.0242(13) 0.0420(16) 0.0249(13) 0.0015(11) -0.0038(10) -0.0001(11)
N4 0.0234(13) 0.0364(14) 0.0237(13) -0.0010(11) -0.0013(10) -0.0068(11)
N5 0.0373(15) 0.0252(13) 0.0301(14) -0.0004(11) -0.0019(12) 0.0013(11)
N6 0.0387(15) 0.0254(13) 0.0229(13) -0.0005(10) 0.0009(11) -0.0066(11)
N7 0.0225(13) 0.0236(12) 0.0317(14) -0.0015(10) 0.0003(10) -0.0017(10)
N8 0.0355(15) 0.0469(16) 0.0262(14) -0.0036(12) -0.0035(12) 0.0019(13)
N9 0.0375(15) 0.0341(14) 0.0221(13) -0.0031(11) -0.0051(11) 0.0073(12)
N10 0.0328(15) 0.0367(15) 0.0372(15) 0.0012(12) -0.0135(12) 0.0005(12)
N11 0.0240(13) 0.0296(13) 0.0277(13) 0.0041(11) -0.0026(10) -0.0004(11)
Si1 0.0310(5) 0.0318(5) 0.0328(5) 0.0009(4) 0.0037(4) -0.0065(4)
Si2 0.0372(5) 0.0286(5) 0.0392(5) -0.0096(4) -0.0049(4) 0.0051(4)
C1 0.0308(17) 0.0343(17) 0.0229(15) -0.0008(13) -0.0003(13) -0.0013(13)
C2 0.056(2) 0.0338(17) 0.0223(16) 0.0027(13) 0.0099(15) -0.0059(16)
C3 0.044(2) 0.0323(17) 0.0291(17) 0.0058(14) 0.0105(15) -0.0079(15)
C4 0.0241(15) 0.0365(17) 0.0206(14) -0.0024(13) -0.0024(12) 0.0000(13)
C5 0.0316(18) 0.052(2) 0.041(2) 0.0023(17) -0.0078(15) -0.0155(16)
C6 0.0246(17) 0.065(2) 0.043(2) 0.0036(18) -0.0116(15) -0.0109(17)
C7 0.0351(17) 0.0265(16) 0.0264(16) -0.0001(13) -0.0058(13) 0.0009(13)
C8 0.054(2) 0.0301(18) 0.041(2) -0.0075(15) 0.0059(17) -0.0154(16)
C9 0.061(2) 0.0240(17) 0.045(2) -0.0068(15) 0.0038(18) -0.0053(16)
C10 0.0398(19) 0.0379(18) 0.0205(15) -0.0022(13) -0.0043(13) 0.0038(15)
C11 0.0360(19) 0.048(2) 0.0329(18) -0.0006(16) 0.0028(15) -0.0012(16)
C12 0.044(2) 0.046(2) 0.0248(16) 0.0032(15) 0.0031(14) 0.0023(16)
C13 0.0315(17) 0.0322(17) 0.0397(19) -0.0019(14) -0.0082(14) -0.0041(14)
C14 0.0295(17) 0.0317(17) 0.0363(18) 0.0055(14) 0.0001(14) 0.0029(14)
C15 0.0260(16) 0.0315(17) 0.0311(16) -0.0019(13) -0.0016(13) 0.0006(13)
C16 0.0394(19) 0.0405(19) 0.0286(17) -0.0106(15) -0.0058(14) 0.0023(15)
C17 0.057(3) 0.118(4) 0.060(3) -0.040(3) 0.007(2) -0.042(3)
C18 0.051(2) 0.045(2) 0.059(2) -0.0243(19) -0.0023(19) -0.0008(18)
C19 0.119(4) 0.059(3) 0.069(3) -0.020(2) -0.058(3) 0.033(3)
C20 0.0290(17) 0.0425(19) 0.0284(17) 0.0025(14) -0.0066(13) 0.0045(14)
C21 0.072(3) 0.069(3) 0.070(3) 0.016(2) 0.024(2) 0.035(2)
C22 0.057(2) 0.041(2) 0.057(2) 0.0148(18) -0.0204(19) -0.0096(18)
C23 0.059(2) 0.065(3) 0.033(2) 0.0091(18) -0.0071(17) 0.000(2)
C24 0.0386(19) 0.0347(18) 0.0385(19) -0.0083(15) -0.0055(15) 0.0077(15)
C25 0.053(3) 0.043(2) 0.090(3) 0.010(2) -0.013(2) 0.0111(19)
C26 0.053(2) 0.077(3) 0.054(2) -0.029(2) 0.011(2) -0.001(2)
C27 0.0324(18) 0.041(2) 0.051(2) -0.0010(16) 0.0033(16) 0.0058(15)
C28 0.045(2) 0.0393(19) 0.0280(17) -0.0063(14) -0.0090(15) 0.0042(16)
C29 0.084(3) 0.059(3) 0.049(2) -0.004(2) -0.013(2) -0.025(2)
C30 0.046(2) 0.054(2) 0.050(2) -0.0141(18) -0.0190(18) 0.0082(18)
C31 0.063(3) 0.053(2) 0.049(2) -0.0214(19) -0.0115(19) 0.019(2)
C32 0.0273(16) 0.0357(17) 0.0273(16) 0.0061(13) -0.0048(13) 0.0025(13)
C33 0.037(2) 0.039(2) 0.075(3) 0.0223(19) -0.0050(19) -0.0051(16)
C34 0.056(2) 0.073(3) 0.0303(19) 0.0109(18) -0.0046(17) 0.012(2)
C35 0.0259(17) 0.0387(19) 0.045(2) 0.0062(15) -0.0026(14) 0.0009(14)
C36 0.0269(17) 0.051(2) 0.0388(19) -0.0082(16) 0.0062(14) -0.0032(15)
C37 0.070(3) 0.061(3) 0.047(2) 0.019(2) 0.006(2) 0.000(2)
C38 0.043(2) 0.049(2) 0.063(3) -0.0129(19) 0.0161(18) -0.0191(18)
C39 0.095(3) 0.037(2) 0.072(3) -0.012(2) -0.014(3) 0.023(2)
C40 0.060(3) 0.050(2) 0.055(2) -0.0221(19) -0.011(2) 0.0035(19)
C41 0.046(2) 0.088(3) 0.047(2) -0.026(2) 0.0103(18) 0.008(2)
Ba2 0.02133(9) 0.02507(9) 0.02622(9) 0.00193(7) 0.00045(7) -0.00129(7)
B2 0.0251(17) 0.0232(17) 0.0251(17) -0.0006(13) -0.0007(14) -0.0030(14)
N12 0.0309(14) 0.0271(13) 0.0278(13) -0.0008(11) 0.0045(11) 0.0065(11)
N13 0.0278(13) 0.0225(12) 0.0222(12) 0.0014(10) 0.0007(10) 0.0017(10)
N14 0.0215(12) 0.0252(12) 0.0246(13) -0.0004(10) -0.0006(10) 0.0019(10)
N15 0.0198(12) 0.0260(13) 0.0228(12) -0.0011(10) -0.0001(10) -0.0002(10)
N16 0.0255(13) 0.0264(13) 0.0207(12) 0.0014(10) 0.0000(10) 0.0018(10)
N17 0.0203(12) 0.0215(12) 0.0229(12) 0.0012(10) 0.0026(10) 0.0007(10)
N18 0.0279(14) 0.0325(14) 0.0265(13) 0.0022(11) -0.0006(11) -0.0077(11)
N19 0.0301(15) 0.0443(17) 0.0444(17) -0.0005(14) -0.0071(13) 0.0069(13)
N20 0.0259(14) 0.0384(15) 0.0387(15) 0.0020(12) -0.0055(12) 0.0044(12)
Si3 0.0443(6) 0.0301(5) 0.0325(5) 0.0008(4) -0.0036(4) -0.0098(4)
Si4 0.0258(4) 0.0373(5) 0.0265(4) 0.0023(4) -0.0014(4) -0.0023(4)
C42 0.0304(16) 0.0290(16) 0.0262(16) 0.0005(13) 0.0040(13) 0.0045(13)
C43 0.047(2) 0.0251(16) 0.0299(17) -0.0037(13) 0.0026(15) 0.0030(14)
C44 0.0399(18) 0.0237(15) 0.0256(16) -0.0018(12) -0.0014(14) -0.0028(13)
C45 0.0246(15) 0.0240(15) 0.0245(15) 0.0004(12) 0.0016(12) 0.0014(12)
C46 0.0204(15) 0.0359(18) 0.0304(16) -0.0016(13) -0.0031(12) 0.0021(13)
C47 0.0229(15) 0.0316(17) 0.0264(15) -0.0028(13) -0.0001(12) -0.0054(12)
C48 0.0223(14) 0.0264(15) 0.0222(14) 0.0003(12) -0.0014(11) 0.0028(12)
C49 0.0337(17) 0.0291(16) 0.0252(16) 0.0049(13) 0.0038(13) -0.0003(13)
C50 0.0297(16) 0.0227(15) 0.0291(16) 0.0056(12) 0.0038(13) -0.0007(12)
C51 0.0321(18) 0.046(2) 0.0337(18) -0.0010(15) 0.0005(14) 0.0036(15)
C52 0.040(2) 0.049(2) 0.071(3) 0.022(2) -0.0069(19) -0.0050(18)
C53 0.0280(19) 0.055(2) 0.074(3) 0.017(2) 0.0012(18) -0.0044(17)
C54 0.0340(18) 0.0399(19) 0.0374(19) -0.0028(15) 0.0118(15) 0.0070(15)
C55 0.043(2) 0.055(2) 0.083(3) 0.008(2) 0.011(2) 0.0202(19)
C56 0.0301(19) 0.052(2) 0.060(2) -0.0052(19) 0.0125(17) 0.0015(16)
C57 0.067(3) 0.081(3) 0.039(2) -0.011(2) 0.024(2) 0.000(2)
C58 0.0309(17) 0.0273(16) 0.0352(18) 0.0044(13) -0.0001(14) 0.0065(13)
C59 0.046(2) 0.0325(19) 0.073(3) 0.0038(18) 0.0105(19) 0.0085(16)
C60 0.140(5) 0.045(2) 0.032(2) 0.0076(18) 0.008(2) 0.010(3)
C61 0.043(2) 0.0304(19) 0.103(3) 0.016(2) -0.004(2) -0.0076(17)
C62 0.0322(17) 0.0278(16) 0.0221(15) -0.0020(12) -0.0026(12) -0.0019(13)
C63 0.042(2) 0.050(2) 0.0331(18) -0.0145(16) 0.0008(15) 0.0022(16)
C64 0.047(2) 0.0323(18) 0.0325(18) -0.0013(14) -0.0038(15) -0.0072(15)
C65 0.0376(19) 0.0399(19) 0.0359(18) 0.0026(15) -0.0088(15) 0.0015(15)
C66 0.0336(19) 0.040(2) 0.058(2) 0.0040(17) -0.0096(17) 0.0060(16)
C67 0.076(3) 0.041(2) 0.164(6) 0.022(3) -0.042(3) 0.002(2)
C68 0.064(12) 0.084(13) 0.129(17) 0.042(11) 0.032(11) 0.039(10)
C69 0.074(16) 0.080(11) 0.14(3) 0.037(15) -0.074(15) -0.022(12)
C68A 0.048(6) 0.089(8) 0.062(6) -0.014(5) -0.004(4) 0.043(5)
C69A 0.047(6) 0.053(5) 0.041(4) 0.004(3) -0.007(4) 0.006(5)
C70 0.077(3) 0.037(2) 0.055(2) 0.0025(18) -0.005(2) -0.007(2)
C71 0.071(3) 0.041(2) 0.038(2) -0.0066(16) -0.0012(19) -0.0035(19)
C72 0.055(3) 0.060(3) 0.074(3) -0.005(2) -0.009(2) -0.029(2)
C73 0.055(2) 0.053(2) 0.0323(19) 0.0059(17) -0.0046(17) -0.0006(18)
C74 0.036(2) 0.073(3) 0.048(2) 0.003(2) 0.0113(17) 0.0030(19)
C75 0.040(2) 0.043(2) 0.0353(18) -0.0084(15) -0.0075(15) -0.0028(16)
C80 0.189(8) 0.140(7) 0.111(6) 0.004(5) -0.004(6) 0.008(6)
C81 0.094(4) 0.084(4) 0.111(5) 0.022(4) 0.028(4) -0.004(3)
C82 0.091(5) 0.073(4) 0.182(7) 0.009(4) 0.053(5) -0.007(4)
C83 0.109(7) 0.137(7) 0.208(10) -0.013(7) 0.013(6) -0.031(6)
C84 0.088(6) 0.199(9) 0.151(7) 0.035(7) 0.029(5) 0.026(6)
C85 0.084(5) 0.115(5) 0.147(6) 0.016(5) 0.033(4) -0.001(4)
C86 0.106(5) 0.090(4) 0.112(5) 0.025(4) 0.009(4) -0.011(4)
C90 0.094(4) 0.094(4) 0.106(4) -0.013(3) -0.002(3) 0.018(3)
C91 0.090(4) 0.046(2) 0.065(3) -0.011(2) -0.004(3) 0.012(2)
C92 0.094(4) 0.043(2) 0.052(3) -0.0024(19) -0.011(2) 0.002(2)
C93 0.106(5) 0.049(3) 0.091(4) 0.004(3) -0.011(4) -0.004(3)
C94 0.094(4) 0.070(3) 0.104(5) -0.009(3) -0.001(4) 0.004(3)
C95 0.142(7) 0.093(4) 0.092(5) 0.007(3) 0.047(5) 0.001(4)
C96 0.110(5) 0.081(4) 0.059(3) 0.003(3) 0.015(3) 0.003(3)

loop_
_atom_type_symbol
_atom_type_description
_atom_type_scat_dispersion_real
_atom_type_scat_dispersion_imag
_atom_type_scat_source
C C 0.0033 0.0016 'International Tables Vol C Tables 4.2.6.8 and 6.1.1.4'
H H 0.0000 0.0000 'International Tables Vol C Tables 4.2.6.8 and 6.1.1.4'
N N 0.0061 0.0033 'International Tables Vol C Tables 4.2.6.8 and 6.1.1.4'
B B 0.0013 0.0007 'International Tables Vol C Tables 4.2.6.8 and 6.1.1.4'
Si Si 0.0817 0.0704 'International Tables Vol C Tables 4.2.6.8 and 6.1.1.4'
Ba Ba -0.3244 2.2819 'International Tables Vol C Tables 4.2.6.8 and 6.1.1.4'

loop_
_geom_angle_atom_site_label_1
_geom_angle_atom_site_label_2
_geom_angle_atom_site_label_3
_geom_angle
N7 Ba1 N10 83.14(7)
N7 Ba1 C4 113.14(8)
N10 Ba1 C4 158.49(8)
N7 Ba1 C1 122.24(8)
N10 Ba1 C1 89.27(8)
C4 Ba1 C1 70.32(8)
N7 Ba1 C7 166.34(8)
N10 Ba1 C7 91.05(8)
C4 Ba1 C7 75.86(8)
C1 Ba1 C7 69.81(8)
N7 Ba1 N8 100.06(7)
N10 Ba1 N8 121.93(7)
C4 Ba1 N8 70.82(7)
C1 Ba1 N8 130.91(8)
C7 Ba1 N8 72.55(8)
N7 Ba1 Si1 24.23(5)
N10 Ba1 Si1 78.01(5)
C4 Ba1 Si1 122.64(6)
C1 Ba1 Si1 144.50(6)
C7 Ba1 Si1 142.27(6)
N8 Ba1 Si1 82.84(6)
N7 Ba1 Si2 22.69(5)
N10 Ba1 Si2 90.75(5)
C4 Ba1 Si2 99.63(6)
C1 Ba1 Si2 101.19(6)
C7 Ba1 Si2 170.80(6)
N8 Ba1 Si2 113.88(6)
Si1 Ba1 Si2 46.87(2)
N2 B1 N4 112.6(3)
N2 B1 N6 112.9(3)
N4 B1 N6 111.3(2)
N2 B1 H1 105.2(14)
N4 B1 H1 109.5(14)
N6 B1 H1 104.8(14)
C2 N1 C1 111.4(3)
C2 N1 C16 121.6(2)
C1 N1 C16 127.1(3)
C1 N2 C3 110.3(2)
C1 N2 B1 129.4(2)
C3 N2 B1 120.2(3)
C4 N3 C6 111.2(3)
C4 N3 C20 126.4(3)
C6 N3 C20 122.3(3)
C4 N4 C5 110.2(3)
C4 N4 B1 128.3(2)
C5 N4 B1 121.4(3)
C7 N5 C9 111.5(3)
C7 N5 C24 125.9(3)
C9 N5 C24 122.6(3)
C7 N6 C8 110.5(3)
C7 N6 B1 128.6(2)
C8 N6 B1 120.6(3)
Si2 N7 Si1 127.64(15)
Si2 N7 Ba1 118.29(11)
Si1 N7 Ba1 113.87(11)
C10 N8 C11 104.8(3)
C10 N8 Ba1 115.36(19)
C11 N8 Ba1 139.7(2)
C10 N9 C12 106.3(3)
C10 N9 C28 128.3(3)
C12 N9 C28 125.4(3)
C13 N10 C14 104.8(3)
C13 N10 Ba1 135.8(2)
C14 N10 Ba1 116.06(19)
C13 N11 C15 105.7(2)
C13 N11 C32 128.8(3)
C15 N11 C32 125.3(2)
N7 Si1 C37 114.69(16)
N7 Si1 C36 110.63(13)
C37 Si1 C36 105.44(17)
N7 Si1 C38 114.35(14)
C37 Si1 C38 105.34(19)
C36 Si1 C38 105.60(16)
N7 Si1 Ba1 41.90(8)
C37 Si1 Ba1 117.24(13)
C36 Si1 Ba1 70.05(10)
C38 Si1 Ba1 136.94(13)
N7 Si2 C39 114.12(16)
N7 Si2 C40 114.05(15)
C39 Si2 C40 105.66(19)
N7 Si2 C41 111.77(15)
C39 Si2 C41 105.1(2)
C40 Si2 C41 105.37(18)
N7 Si2 Ba1 39.03(8)
C39 Si2 Ba1 133.51(13)
C40 Si2 Ba1 119.76(13)
C41 Si2 Ba1 73.41(13)
N2 C1 N1 103.6(2)
N2 C1 Ba1 113.46(18)
N1 C1 Ba1 142.6(2)
C3 C2 N1 106.7(3)
C3 C2 H2A 126.7
N1 C2 H2A 126.7
C2 C3 N2 108.1(3)
C2 C3 H3 126.0
N2 C3 H3 126.0
N4 C4 N3 103.9(2)
N4 C4 Ba1 113.73(19)
N3 C4 Ba1 135.6(2)
C6 C5 N4 108.4(3)
C6 C5 H5 125.8
N4 C5 H5 125.8
C5 C6 N3 106.4(3)
C5 C6 H6 126.8
N3 C6 H6 126.8
N6 C7 N5 103.8(2)
N6 C7 Ba1 114.15(19)
N5 C7 Ba1 140.3(2)
C9 C8 N6 107.8(3)
C9 C8 H8 126.1
N6 C8 H8 126.1
C8 C9 N5 106.5(3)
C8 C9 H9 126.8
N5 C9 H9 126.8
N8 C10 N9 112.0(3)
N8 C10 H10 124.0
N9 C10 H10 124.0
C12 C11 N8 110.3(3)
C12 C11 H11 124.8
N8 C11 H11 124.8
C11 C12 N9 106.5(3)
C11 C12 H12 126.8
N9 C12 H12 126.8
N10 C13 N11 112.7(3)
N10 C13 H13 123.7
N11 C13 H13 123.7
C15 C14 N10 110.0(3)
C15 C14 H14 125.0
N10 C14 H14 125.0
C14 C15 N11 106.8(3)
C14 C15 H15 126.6
N11 C15 H15 126.6
N1 C16 C17 110.0(3)
N1 C16 C18 108.6(3)
C17 C16 C18 110.8(3)
N1 C16 C19 108.7(3)
C17 C16 C19 108.0(4)
C18 C16 C19 110.7(3)
C16 C17 H17A 109.5
C16 C17 H17B 109.5
H17A C17 H17B 109.5
C16 C17 H17C 109.5
H17A C17 H17C 109.5
H17B C17 H17C 109.5
C16 C18 H18A 109.5
C16 C18 H18B 109.5
H18A C18 H18B 109.5
C16 C18 H18C 109.5
H18A C18 H18C 109.5
H18B C18 H18C 109.5
C16 C19 H19A 109.5
C16 C19 H19B 109.5
H19A C19 H19B 109.5
C16 C19 H19C 109.5
H19A C19 H19C 109.5
H19B C19 H19C 109.5
N3 C20 C22 110.0(3)
N3 C20 C21 108.8(3)
C22 C20 C21 111.6(3)
N3 C20 C23 108.8(3)
C22 C20 C23 107.6(3)
C21 C20 C23 110.0(3)
C20 C21 H21A 109.5
C20 C21 H21B 109.5
H21A C21 H21B 109.5
C20 C21 H21C 109.5
H21A C21 H21C 109.5
H21B C21 H21C 109.5
C20 C22 H22A 109.5
C20 C22 H22B 109.5
H22A C22 H22B 109.5
C20 C22 H22C 109.5
H22A C22 H22C 109.5
H22B C22 H22C 109.5
C20 C23 H23A 109.5
C20 C23 H23B 109.5
H23A C23 H23B 109.5
C20 C23 H23C 109.5
H23A C23 H23C 109.5
H23B C23 H23C 109.5
N5 C24 C25 108.8(3)
N5 C24 C27 109.9(2)
C25 C24 C27 110.0(3)
N5 C24 C26 108.5(3)
C25 C24 C26 110.9(3)
C27 C24 C26 108.8(3)
C24 C25 H25A 109.5
C24 C25 H25B 109.5
H25A C25 H25B 109.5
C24 C25 H25C 109.5
H25A C25 H25C 109.5
H25B C25 H25C 109.5
C24 C26 H26A 109.5
C24 C26 H26B 109.5
H26A C26 H26B 109.5
C24 C26 H26C 109.5
H26A C26 H26C 109.5
H26B C26 H26C 109.5
C24 C27 H27A 109.5
C24 C27 H27B 109.5
H27A C27 H27B 109.5
C24 C27 H27C 109.5
H27A C27 H27C 109.5
H27B C27 H27C 109.5
N9 C28 C29 109.7(3)
N9 C28 C30 108.2(3)
C29 C28 C30 111.0(3)
N9 C28 C31 108.1(3)
C29 C28 C31 109.7(3)
C30 C28 C31 110.1(3)
C28 C29 H29A 109.5
C28 C29 H29B 109.5
H29A C29 H29B 109.5
C28 C29 H29C 109.5
H29A C29 H29C 109.5
H29B C29 H29C 109.5
C28 C30 H30A 109.5
C28 C30 H30B 109.5
H30A C30 H30B 109.5
C28 C30 H30C 109.5
H30A C30 H30C 109.5
H30B C30 H30C 109.5
C28 C31 H31A 109.5
C28 C31 H31B 109.5
H31A C31 H31B 109.5
C28 C31 H31C 109.5
H31A C31 H31C 109.5
H31B C31 H31C 109.5
N11 C32 C35 108.1(2)
N11 C32 C34 107.7(3)
C35 C32 C34 111.1(3)
N11 C32 C33 109.5(2)
C35 C32 C33 110.3(3)
C34 C32 C33 110.1(3)
C32 C33 H33A 109.5
C32 C33 H33B 109.5
H33A C33 H33B 109.5
C32 C33 H33C 109.5
H33A C33 H33C 109.5
H33B C33 H33C 109.5
C32 C34 H34A 109.5
C32 C34 H34B 109.5
H34A C34 H34B 109.5
C32 C34 H34C 109.5
H34A C34 H34C 109.5
H34B C34 H34C 109.5
C32 C35 H35A 109.5
C32 C35 H35B 109.5
H35A C35 H35B 109.5
C32 C35 H35C 109.5
H35A C35 H35C 109.5
H35B C35 H35C 109.5
Si1 C36 H36A 109.5
Si1 C36 H36B 109.5
H36A C36 H36B 109.5
Si1 C36 H36C 109.5
H36A C36 H36C 109.5
H36B C36 H36C 109.5
Si1 C37 H37A 109.5
Si1 C37 H37B 109.5
H37A C37 H37B 109.5
Si1 C37 H37C 109.5
H37A C37 H37C 109.5
H37B C37 H37C 109.5
Si1 C38 H38A 109.5
Si1 C38 H38B 109.5
H38A C38 H38B 109.5
Si1 C38 H38C 109.5
H38A C38 H38C 109.5
H38B C38 H38C 109.5
Si2 C39 H39A 109.5
Si2 C39 H39B 109.5
H39A C39 H39B 109.5
Si2 C39 H39C 109.5
H39A C39 H39C 109.5
H39B C39 H39C 109.5
Si2 C40 H40A 109.5
Si2 C40 H40B 109.5
H40A C40 H40B 109.5
Si2 C40 H40C 109.5
H40A C40 H40C 109.5
H40B C40 H40C 109.5
Si2 C41 H41A 109.5
Si2 C41 H41B 109.5
H41A C41 H41B 109.5
Si2 C41 H41C 109.5
H41A C41 H41C 109.5
H41B C41 H41C 109.5
N18 Ba2 N19 91.52(8)
N18 Ba2 C42 126.15(8)
N19 Ba2 C42 95.32(8)
N18 Ba2 C45 107.76(7)
N19 Ba2 C45 160.51(8)
C42 Ba2 C45 75.90(8)
N18 Ba2 C48 161.54(7)
N19 Ba2 C48 92.32(8)
C42 Ba2 C48 71.41(8)
C45 Ba2 C48 68.48(8)
N18 Ba2 Si4 24.05(5)
N19 Ba2 Si4 100.06(6)
C42 Ba2 Si4 102.68(6)
C45 Ba2 Si4 98.85(6)
C48 Ba2 Si4 166.81(6)
N18 Ba2 Si3 24.01(5)
N19 Ba2 Si3 82.48(6)
C42 Ba2 Si3 148.95(6)
C45 Ba2 Si3 114.05(6)
C48 Ba2 Si3 139.48(6)
Si4 Ba2 Si3 48.05(2)
N15 B2 N13 113.1(2)
N15 B2 N17 110.5(2)
N13 B2 N17 112.3(2)
N15 B2 H2 103.1(13)
N13 B2 H2 107.3(12)
N17 B2 H2 110.0(12)
C42 N12 C43 111.5(2)
C42 N12 C54 126.3(3)
C43 N12 C54 122.1(2)
C42 N13 C44 110.7(2)
C42 N13 B2 128.6(2)
C44 N13 B2 120.6(2)
C45 N14 C46 111.5(2)
C45 N14 C58 125.7(2)
C46 N14 C58 122.8(2)
C45 N15 C47 110.2(2)
C45 N15 B2 127.9(2)
C47 N15 B2 121.6(2)
C48 N16 C49 111.3(2)
C48 N16 C62 125.3(2)
C49 N16 C62 123.4(2)
C48 N17 C50 110.7(2)
C48 N17 B2 127.3(2)
C50 N17 B2 121.7(2)
Si4 N18 Si3 129.77(15)
Si4 N18 Ba2 115.01(12)
Si3 N18 Ba2 115.21(12)
C51 N19 C52 104.2(3)
C51 N19 Ba2 133.0(2)
C52 N19 Ba2 114.6(2)
C51 N20 C53 105.4(3)
C51 N20 C66 127.5(3)
C53 N20 C66 127.1(3)
N18 Si3 C72 114.39(16)
N18 Si3 C70 115.54(15)
C72 Si3 C70 105.07(19)
N18 Si3 C71 109.33(14)
C72 Si3 C71 106.54(19)
C70 Si3 C71 105.22(18)
N18 Si3 Ba2 40.78(8)
C72 Si3 Ba2 126.08(14)
C70 Si3 Ba2 128.47(13)
C71 Si3 Ba2 68.56(11)
N18 Si4 C74 114.51(15)
N18 Si4 C73 114.96(15)
C74 Si4 C73 106.35(17)
N18 Si4 C75 109.22(14)
C74 Si4 C75 105.69(17)
C73 Si4 C75 105.33(16)
N18 Si4 Ba2 40.94(8)
C74 Si4 Ba2 115.81(12)
C73 Si4 Ba2 137.37(12)
C75 Si4 Ba2 69.84(11)
N13 C42 N12 103.9(2)
N13 C42 Ba2 115.30(18)
N12 C42 Ba2 139.5(2)
C44 C43 N12 106.1(3)
C44 C43 H43 126.9
N12 C43 H43 126.9
C43 C44 N13 107.7(3)
C43 C44 H44 126.1
N13 C44 H44 126.1
N14 C45 N15 103.8(2)
N14 C45 Ba2 140.60(19)
N15 C45 Ba2 115.54(18)
C47 C46 N14 106.0(3)
C47 C46 H46 127.0
N14 C46 H46 127.0
C46 C47 N15 108.5(3)
C46 C47 H47 125.7
N15 C47 H47 125.7
N17 C48 N16 103.9(2)
N17 C48 Ba2 115.67(17)
N16 C48 Ba2 140.44(19)
C50 C49 N16 106.0(2)
C50 C49 H49 127.0
N16 C49 H49 127.0
C49 C50 N17 108.0(3)
C49 C50 H50 126.0
N17 C50 H50 126.0
N19 C51 N20 113.3(3)
N19 C51 H51 123.3
N20 C51 H51 123.3
C53 C52 N19 110.7(3)
C53 C52 H52 124.6
N19 C52 H52 124.6
C52 C53 N20 106.3(3)
C52 C53 H53 126.8
N20 C53 H53 126.8
N12 C54 C56 110.3(2)
N12 C54 C57 108.6(3)
C56 C54 C57 110.1(3)
N12 C54 C55 108.1(3)
C56 C54 C55 108.6(3)
C57 C54 C55 111.1(3)
C54 C55 H55A 109.5
C54 C55 H55B 109.5
H55A C55 H55B 109.5
C54 C55 H55C 109.5
H55A C55 H55C 109.5
H55B C55 H55C 109.5
C54 C56 H56A 109.5
C54 C56 H56B 109.5
H56A C56 H56B 109.5
C54 C56 H56C 109.5
H56A C56 H56C 109.5
H56B C56 H56C 109.5
C54 C57 H57A 109.5
C54 C57 H57B 109.5
H57A C57 H57B 109.5
C54 C57 H57C 109.5
H57A C57 H57C 109.5
H57B C57 H57C 109.5
N14 C58 C60 108.9(3)
N14 C58 C61 109.4(3)
C60 C58 C61 110.2(3)
N14 C58 C59 109.3(2)
C60 C58 C59 110.9(3)
C61 C58 C59 108.2(3)
C58 C59 H59A 109.5
C58 C59 H59B 109.5
H59A C59 H59B 109.5
C58 C59 H59C 109.5
H59A C59 H59C 109.5
H59B C59 H59C 109.5
C58 C60 H60A 109.5
C58 C60 H60B 109.5
H60A C60 H60B 109.5
C58 C60 H60C 109.5
H60A C60 H60C 109.5
H60B C60 H60C 109.5
C58 C61 H61A 109.5
C58 C61 H61B 109.5
H61A C61 H61B 109.5
C58 C61 H61C 109.5
H61A C61 H61C 109.5
H61B C61 H61C 109.5
N16 C62 C65 109.1(2)
N16 C62 C63 109.0(2)
C65 C62 C63 110.4(3)
N16 C62 C64 109.5(2)
C65 C62 C64 109.9(3)
C63 C62 C64 108.9(3)
C62 C63 H63A 109.5
C62 C63 H63B 109.5
H63A C63 H63B 109.5
C62 C63 H63C 109.5
H63A C63 H63C 109.5
H63B C63 H63C 109.5
C62 C64 H64A 109.5
C62 C64 H64B 109.5
H64A C64 H64B 109.5
C62 C64 H64C 109.5
H64A C64 H64C 109.5
H64B C64 H64C 109.5
C62 C65 H65A 109.5
C62 C65 H65B 109.5
H65A C65 H65B 109.5
C62 C65 H65C 109.5
H65A C65 H65C 109.5
H65B C65 H65C 109.5
C69 C66 N20 114.4(10)
C69 C66 C67 120.1(11)
N20 C66 C67 110.4(3)
C69 C66 C69A 27.5(14)
N20 C66 C69A 106.1(5)
C67 C66 C69A 103.2(6)
C69 C66 C68A 79.6(13)
N20 C66 C68A 108.9(5)
C67 C66 C68A 120.2(7)
C69A C66 C68A 107.1(5)
C69 C66 C68 112.1(11)
N20 C66 C68 102.9(7)
C67 C66 C68 93.7(10)
C69A C66 C68 138.5(10)
C68A C66 C68 34.1(8)
C66 C67 H67A 109.5
C66 C67 H67B 109.5
H67A C67 H67B 109.5
C66 C67 H67C 109.5
H67A C67 H67C 109.5
H67B C67 H67C 109.5
C66 C68 H68A 109.5
C66 C68 H68B 109.5
C66 C68 H68C 109.5
C66 C69 H69A 109.5
C66 C69 H69B 109.5
C66 C69 H69C 109.5
C66 C68A H68D 109.5
C66 C68A H68E 109.5
H68D C68A H68E 109.5
C66 C68A H68F 109.5
H68D C68A H68F 109.5
H68E C68A H68F 109.5
C66 C69A H69D 109.5
C66 C69A H69E 109.5
H69D C69A H69E 109.5
C66 C69A H69F 109.5
H69D C69A H69F 109.5
H69E C69A H69F 109.5
Si3 C70 H70A 109.5
Si3 C70 H70B 109.5
H70A C70 H70B 109.5
Si3 C70 H70C 109.5
H70A C70 H70C 109.5
H70B C70 H70C 109.5
Si3 C71 H71A 109.5
Si3 C71 H71B 109.5
H71A C71 H71B 109.5
Si3 C71 H71C 109.5
H71A C71 H71C 109.5
H71B C71 H71C 109.5
Si3 C72 H72A 109.5
Si3 C72 H72B 109.5
H72A C72 H72B 109.5
Si3 C72 H72C 109.5
H72A C72 H72C 109.5
H72B C72 H72C 109.5
Si4 C73 H73A 109.5
Si4 C73 H73B 109.5
H73A C73 H73B 109.5
Si4 C73 H73C 109.5
H73A C73 H73C 109.5
H73B C73 H73C 109.5
Si4 C74 H74A 109.5
Si4 C74 H74B 109.5
H74A C74 H74B 109.5
Si4 C74 H74C 109.5
H74A C74 H74C 109.5
H74B C74 H74C 109.5
Si4 C75 H75A 109.5
Si4 C75 H75B 109.5
H75A C75 H75B 109.5
Si4 C75 H75C 109.5
H75A C75 H75C 109.5
H75B C75 H75C 109.5
C81 C80 H80A 109.5
C81 C80 H80B 109.5
H80A C80 H80B 109.5
C81 C80 H80C 109.5
H80A C80 H80C 109.5
H80B C80 H80C 109.5
C86 C81 C82 120.4(7)
C86 C81 C80 120.3(6)
C82 C81 C80 119.1(6)
C81 C82 C83 119.1(7)
C81 C82 H82 120.4
C83 C82 H82 120.4
C84 C83 C82 121.4(8)
C84 C83 H83 119.3
C82 C83 H83 119.3
C85 C84 C83 116.1(8)
C85 C84 H84 122.0
C83 C84 H84 122.0
C86 C85 C84 122.8(7)
C86 C85 H85 118.6
C84 C85 H85 118.6
C81 C86 C85 120.2(7)
C81 C86 H86 119.9
C85 C86 H86 119.9
C91 C90 H90A 109.5
C91 C90 H90B 109.5
H90A C90 H90B 109.5
C91 C90 H90C 109.5
H90A C90 H90C 109.5
H90B C90 H90C 109.5
C92 C91 C96 119.2(5)
C92 C91 C90 120.9(5)
C96 C91 C90 119.9(5)
C93 C92 C91 121.3(5)
C93 C92 H92 119.3
C91 C92 H92 119.3
C94 C93 C92 122.1(6)
C94 C93 H93 118.9
C92 C93 H93 118.9
C93 C94 C95 117.5(6)
C93 C94 H94 121.2
C95 C94 H94 121.2
C96 C95 C94 120.6(6)
C96 C95 H95 119.7
C94 C95 H95 119.7
C95 C96 C91 119.2(5)
C95 C96 H96 120.4
C91 C96 H96 120.4

loop_
_geom_bond_atom_site_label_1
_geom_bond_atom_site_label_2
_geom_bond_distance
Ba1 N7 2.726(2)
Ba1 N10 2.939(2)
Ba1 C4 2.947(3)
Ba1 C1 2.977(3)
Ba1 C7 2.978(3)
Ba1 N8 2.987(2)
Ba1 Si1 3.7323(8)
Ba1 Si2 3.8117(9)
B1 N2 1.546(4)
B1 N4 1.549(4)
B1 N6 1.554(4)
B1 H1 1.14(3)
N1 C2 1.372(4)
N1 C1 1.373(4)
N1 C16 1.485(4)
N2 C1 1.372(4)
N2 C3 1.376(4)
N3 C4 1.372(4)
N3 C6 1.382(4)
N3 C20 1.484(4)
N4 C4 1.364(4)
N4 C5 1.384(4)
N5 C7 1.370(4)
N5 C9 1.386(4)
N5 C24 1.486(4)
N6 C7 1.365(4)
N6 C8 1.391(4)
N7 Si2 1.670(2)
N7 Si1 1.675(2)
N8 C10 1.317(4)
N8 C11 1.376(4)
N9 C10 1.359(4)
N9 C12 1.368(4)
N9 C28 1.487(4)
N10 C13 1.316(4)
N10 C14 1.372(4)
N11 C13 1.350(4)
N11 C15 1.374(4)
N11 C32 1.495(4)
Si1 C37 1.881(4)
Si1 C36 1.885(3)
Si1 C38 1.898(3)
Si2 C39 1.875(4)
Si2 C40 1.881(4)
Si2 C41 1.902(4)
C2 C3 1.337(4)
C2 H2A 0.9500
C3 H3 0.9500
C5 C6 1.330(5)
C5 H5 0.9500
C6 H6 0.9500
C8 C9 1.334(5)
C8 H8 0.9500
C9 H9 0.9500
C10 H10 0.9500
C11 C12 1.353(5)
C11 H11 0.9500
C12 H12 0.9500
C13 H13 0.9500
C14 C15 1.353(4)
C14 H14 0.9500
C15 H15 0.9500
C16 C17 1.500(5)
C16 C18 1.508(4)
C16 C19 1.517(5)
C17 H17A 0.9800
C17 H17B 0.9800
C17 H17C 0.9800
C18 H18A 0.9800
C18 H18B 0.9800
C18 H18C 0.9800
C19 H19A 0.9800
C19 H19B 0.9800
C19 H19C 0.9800
C20 C22 1.505(4)
C20 C21 1.505(5)
C20 C23 1.527(4)
C21 H21A 0.9800
C21 H21B 0.9800
C21 H21C 0.9800
C22 H22A 0.9800
C22 H22B 0.9800
C22 H22C 0.9800
C23 H23A 0.9800
C23 H23B 0.9800
C23 H23C 0.9800
C24 C25 1.523(5)
C24 C27 1.525(5)
C24 C26 1.534(5)
C25 H25A 0.9800
C25 H25B 0.9800
C25 H25C 0.9800
C26 H26A 0.9800
C26 H26B 0.9800
C26 H26C 0.9800
C27 H27A 0.9800
C27 H27B 0.9800
C27 H27C 0.9800
C28 C29 1.515(5)
C28 C30 1.525(5)
C28 C31 1.530(5)
C29 H29A 0.9800
C29 H29B 0.9800
C29 H29C 0.9800
C30 H30A 0.9800
C30 H30B 0.9800
C30 H30C 0.9800
C31 H31A 0.9800
C31 H31B 0.9800
C31 H31C 0.9800
C32 C35 1.517(4)
C32 C34 1.520(4)
C32 C33 1.521(4)
C33 H33A 0.9800
C33 H33B 0.9800
C33 H33C 0.9800
C34 H34A 0.9800
C34 H34B 0.9800
C34 H34C 0.9800
C35 H35A 0.9800
C35 H35B 0.9800
C35 H35C 0.9800
C36 H36A 0.9800
C36 H36B 0.9800
C36 H36C 0.9800
C37 H37A 0.9800
C37 H37B 0.9800
C37 H37C 0.9800
C38 H38A 0.9800
C38 H38B 0.9800
C38 H38C 0.9800
C39 H39A 0.9800
C39 H39B 0.9800
C39 H39C 0.9800
C40 H40A 0.9800
C40 H40B 0.9800
C40 H40C 0.9800
C41 H41A 0.9800
C41 H41B 0.9800
C41 H41C 0.9800
Ba2 N18 2.689(2)
Ba2 N19 2.875(3)
Ba2 C42 2.904(3)
Ba2 C45 2.934(3)
Ba2 C48 2.953(3)
Ba2 Si4 3.7191(8)
Ba2 Si3 3.7249(9)
B2 N15 1.551(4)
B2 N13 1.555(4)
B2 N17 1.563(4)
B2 H2 1.14(2)
N12 C42 1.371(4)
N12 C43 1.383(4)
N12 C54 1.488(4)
N13 C42 1.369(4)
N13 C44 1.380(4)
N14 C45 1.364(3)
N14 C46 1.390(4)
N14 C58 1.489(4)
N15 C45 1.374(3)
N15 C47 1.379(3)
N16 C48 1.369(3)
N16 C49 1.387(4)
N16 C62 1.491(4)
N17 C48 1.366(3)
N17 C50 1.377(3)
N18 Si4 1.672(2)
N18 Si3 1.675(3)
N19 C51 1.308(4)
N19 C52 1.361(4)
N20 C51 1.353(4)
N20 C53 1.366(4)
N20 C66 1.482(4)
Si3 C72 1.884(4)
Si3 C70 1.886(4)
Si3 C71 1.893(4)
Si4 C74 1.880(3)
Si4 C73 1.882(3)
Si4 C75 1.889(3)
C43 C44 1.354(4)
C43 H43 0.9500
C44 H44 0.9500
C46 C47 1.335(4)
C46 H46 0.9500
C47 H47 0.9500
C49 C50 1.343(4)
C49 H49 0.9500
C50 H50 0.9500
C51 H51 0.9500
C52 C53 1.356(5)
C52 H52 0.9500
C53 H53 0.9500
C54 C56 1.516(5)
C54 C57 1.525(5)
C54 C55 1.526(5)
C55 H55A 0.9800
C55 H55B 0.9800
C55 H55C 0.9800
C56 H56A 0.9800
C56 H56B 0.9800
C56 H56C 0.9800
C57 H57A 0.9800
C57 H57B 0.9800
C57 H57C 0.9800
C58 C60 1.504(5)
C58 C61 1.506(5)
C58 C59 1.522(4)
C59 H59A 0.9800
C59 H59B 0.9800
C59 H59C 0.9800
C60 H60A 0.9800
C60 H60B 0.9800
C60 H60C 0.9800
C61 H61A 0.9800
C61 H61B 0.9800
C61 H61C 0.9800
C62 C65 1.523(4)
C62 C63 1.524(4)
C62 C64 1.524(4)
C63 H63A 0.9800
C63 H63B 0.9800
C63 H63C 0.9800
C64 H64A 0.9800
C64 H64B 0.9800
C64 H64C 0.9800
C65 H65A 0.9800
C65 H65B 0.9800
C65 H65C 0.9800
C66 C69 1.42(2)
C66 C67 1.491(5)
C66 C69A 1.547(12)
C66 C68A 1.551(11)
C66 C68 1.594(16)
C67 H67A 0.9800
C67 H67B 0.9800
C67 H67C 0.9800
C68 H68A 0.9800
C68 H68B 0.9800
C68 H68C 0.9800
C69 H69A 0.9800
C69 H69B 0.9800
C69 H69C 0.9800
C68A H68D 0.9800
C68A H68E 0.9800
C68A H68F 0.9800
C69A H69D 0.9800
C69A H69E 0.9800
C69A H69F 0.9800
C70 H70A 0.9800
C70 H70B 0.9800
C70 H70C 0.9800
C71 H71A 0.9800
C71 H71B 0.9800
C71 H71C 0.9800
C72 H72A 0.9800
C72 H72B 0.9800
C72 H72C 0.9800
C73 H73A 0.9800
C73 H73B 0.9800
C73 H73C 0.9800
C74 H74A 0.9800
C74 H74B 0.9800
C74 H74C 0.9800
C75 H75A 0.9800
C75 H75B 0.9800
C75 H75C 0.9800
C80 C81 1.502(9)
C80 H80A 0.9800
C80 H80B 0.9800
C80 H80C 0.9800
C81 C86 1.346(7)
C81 C82 1.351(8)
C82 C83 1.402(10)
C82 H82 0.9500
C83 C84 1.380(11)
C83 H83 0.9500
C84 C85 1.372(10)
C84 H84 0.9500
C85 C86 1.358(8)
C85 H85 0.9500
C86 H86 0.9500
C90 C91 1.492(7)
C90 H90A 0.9800
C90 H90B 0.9800
C90 H90C 0.9800
C91 C92 1.361(6)
C91 C96 1.381(7)
C92 C93 1.357(7)
C92 H92 0.9500
C93 C94 1.340(7)
C93 H93 0.9500
C94 C95 1.421(8)
C94 H94 0.9500
C95 C96 1.380(8)
C95 H95 0.9500
C96 H96 0.9500
